data_4350373
loop_
_publ_author_name
'Lu, Connie C.'
'Peters, Jonas C.'

_publ_section_title
;
 Pseudotetrahedral manganese complexes supported by the anionic
 tris(phosphino)borate ligand [PhBP(iPr)3].
;
_journal_issue 21
_journal_name_full 'Inorganic chemistry'
_journal_page_first 8597
_journal_page_last 8607
_journal_paper_doi 10.1021/ic060735q
_journal_volume 45
_journal_year 2006
_chemical_formula_sum 'C31 H53 B Br Mn O4 P3 Tl'
_chemical_formula_weight 932.67
_space_group_IT_number 14
_space_group_name_Hall '-P 2yn'
_space_group_name_H-M_alt 'P 1 21/n 1'
_symmetry_cell_setting monoclinic
_symmetry_Int_Tables_number 14
_symmetry_space_group_name_H-M 'P 1 21/n 1'
_atom_sites_solution_hydrogens geom
_atom_sites_solution_primary direct
_atom_sites_solution_secondary difmap
_audit_creation_method SHELXL-97
_cell_angle_alpha 90.00
_cell_angle_beta 100.590(1)
_cell_angle_gamma 90.00
_cell_formula_units_Z 4
_cell_length_a 10.2574(5)
_cell_length_b 18.6613(8)
_cell_length_c 19.9243(9)
_cell_measurement_reflns_used 48690
_cell_measurement_temperature 100
_cell_measurement_theta_max 34.7
_cell_measurement_theta_min 2.42
_cell_volume 3748.9(3)
_computing_cell_refinement 'Bruker SMART 5.606'
_computing_data_collection 'Bruker SMART 5.054'
_computing_data_reduction 'Bruker SAINT 6.45'
_computing_structure_refinement 'Bruker SHELXTL 6.14'
_computing_structure_solution 'Bruker SHELXTL 6.14'
_diffrn_ambient_temperature 100
_diffrn_measured_fraction_theta_full 0.948
_diffrn_measured_fraction_theta_max 0.948
_diffrn_measurement_device_type 'Bruker SMART 1000'
_diffrn_measurement_method '\w scans'
_diffrn_radiation_monochromator graphite
_diffrn_radiation_source 'fine-focus sealed tube'
_diffrn_radiation_type MoK\a
_diffrn_radiation_wavelength 0.71073
_diffrn_reflns_av_R_equivalents 0.0519
_diffrn_reflns_av_sigmaI/netI 0.0460
_diffrn_reflns_limit_h_max 16
_diffrn_reflns_limit_h_min -16
_diffrn_reflns_limit_k_max 29
_diffrn_reflns_limit_k_min -29
_diffrn_reflns_limit_l_max 31
_diffrn_reflns_limit_l_min -29
_diffrn_reflns_number 86733
_diffrn_reflns_theta_full 34.66
_diffrn_reflns_theta_max 34.66
_diffrn_reflns_theta_min 1.51
_diffrn_standards_decay_% 0
_diffrn_standards_interval_time 'initial data recollected'
_exptl_absorpt_coefficient_mu 5.855
_exptl_absorpt_correction_T_max 0.370
_exptl_absorpt_correction_T_min 0.161
_exptl_absorpt_correction_type multi-scan
_exptl_absorpt_process_details '(SADABS v2.10; Blessing, 1995)'
_exptl_crystal_colour yellow
_exptl_crystal_density_diffrn 1.652
_exptl_crystal_density_method 'not measured'
_exptl_crystal_description 'thick plate'
_exptl_crystal_F_000 1848
_exptl_crystal_size_max 0.33
_exptl_crystal_size_mid 0.30
_exptl_crystal_size_min 0.17
_refine_diff_density_max 3.813
_refine_diff_density_min -1.851
_refine_diff_density_rms 0.176
_refine_ls_extinction_method none
_refine_ls_goodness_of_fit_ref 1.554
_refine_ls_hydrogen_treatment noref
_refine_ls_matrix_type full
_refine_ls_number_parameters 392
_refine_ls_number_reflns 15253
_refine_ls_number_restraints 0
_refine_ls_restrained_S_all 1.554
_refine_ls_R_factor_all 0.0570
_refine_ls_R_factor_gt 0.0355
_refine_ls_shift/su_max 0.002
_refine_ls_shift/su_mean 0.000
_refine_ls_structure_factor_coef Fsqd
_refine_ls_weighting_details 'calc w=1/[\s^2^(Fo^2^)] where P=(Fo^2^+2Fc^2^)/3'
_refine_ls_weighting_scheme sigma
_refine_ls_wR_factor_gt 0.0532
_refine_ls_wR_factor_ref 0.0555
_reflns_number_gt 11838
_reflns_number_total 15253
_reflns_threshold_expression >2sigma(I)
_cod_data_source_file ic060735qsi20060501_035824.cif
_cod_data_source_block complex9
_cod_original_sg_symbol_H-M 'P 21/n'
_cod_database_code 4350373

loop_
_symmetry_equiv_pos_as_xyz
'x, y, z'
'-x+1/2, y+1/2, -z+1/2'
'-x, -y, -z'
'x-1/2, -y-1/2, z-1/2'

loop_
_atom_site_label
_atom_site_type_symbol
_atom_site_fract_x
_atom_site_fract_y
_atom_site_fract_z
_atom_site_U_iso_or_equiv
_atom_site_adp_type
_atom_site_occupancy
_atom_site_symmetry_multiplicity
_atom_site_calc_flag
_atom_site_refinement_flags
Mn Mn 0.17074(3) -0.095137(17) 0.114487(18) 0.01489(7) Uani 1 1 d .
P1 P 0.59608(6) -0.07982(3) 0.25093(3) 0.01321(12) Uani 1 1 d .
P2 P 0.48049(6) 0.10133(3) 0.18471(3) 0.01328(11) Uani 1 1 d .
P3 P 0.35664(6) 0.02179(3) 0.32669(3) 0.01517(12) Uani 1 1 d .
B B 0.6431(3) 0.06236(13) 0.32144(13) 0.0134(5) Uani 1 1 d .
Br Br 0.17507(2) -0.182595(13) 0.211895(13) 0.02192(6) Uani 1 1 d .
Tl Tl 0.356170(8) -0.023948(4) 0.198018(4) 0.01351(3) Uani 1 1 d .
O1 O 0.38706(19) -0.18526(9) 0.07713(10) 0.0287(4) Uani 1 1 d .
O2 O 0.17031(19) 0.00179(10) -0.00218(10) 0.0293(4) Uani 1 1 d .
O3 O -0.02222(18) -0.00055(10) 0.16870(11) 0.0297(4) Uani 1 1 d .
O4 O -0.0403(2) -0.18675(10) 0.03689(11) 0.0378(5) Uani 1 1 d .
C1 C 0.7613(2) 0.09807(11) 0.37819(12) 0.0138(4) Uani 1 1 d .
C2 C 0.8692(2) 0.06006(12) 0.41418(13) 0.0199(5) Uani 1 1 d .
H2 H 0.8768 0.0107 0.4040 0.024 Uiso 1 1 calc R
C3 C 0.9658(2) 0.09034(13) 0.46394(13) 0.0222(5) Uani 1 1 d .
H3 H 1.0372 0.0619 0.4868 0.027 Uiso 1 1 calc R
C4 C 0.9580(3) 0.16191(13) 0.48028(13) 0.0210(5) Uani 1 1 d .
H4 H 1.0248 0.1836 0.5134 0.025 Uiso 1 1 calc R
C5 C 0.8513(3) 0.20117(13) 0.44758(14) 0.0293(6) Uani 1 1 d .
H5 H 0.8431 0.2501 0.4592 0.035 Uiso 1 1 calc R
C6 C 0.7559(3) 0.17009(12) 0.39807(13) 0.0246(6) Uani 1 1 d .
H6 H 0.6835 0.1987 0.3766 0.030 Uiso 1 1 calc R
C7 C 0.7055(2) -0.00562(11) 0.28216(12) 0.0140(4) Uani 1 1 d .
H7A H 0.7822 -0.0253 0.3143 0.017 Uiso 1 1 calc R
H7B H 0.7400 0.0144 0.2429 0.017 Uiso 1 1 calc R
C8 C 0.5857(2) 0.12649(11) 0.26536(11) 0.0135(4) Uani 1 1 d .
H8A H 0.6631 0.1526 0.2545 0.016 Uiso 1 1 calc R
H8B H 0.5352 0.1608 0.2885 0.016 Uiso 1 1 calc R
C9 C 0.5292(2) 0.03621(11) 0.36713(12) 0.0148(5) Uani 1 1 d .
H9A H 0.5292 0.0723 0.4035 0.018 Uiso 1 1 calc R
H9B H 0.5614 -0.0091 0.3901 0.018 Uiso 1 1 calc R
C10 C 0.5354(3) -0.21378(12) 0.30088(14) 0.0251(6) Uani 1 1 d .
H10A H 0.6041 -0.2391 0.2819 0.038 Uiso 1 1 calc R
H10B H 0.4554 -0.2092 0.2657 0.038 Uiso 1 1 calc R
H10C H 0.5146 -0.2409 0.3397 0.038 Uiso 1 1 calc R
C11 C 0.5858(2) -0.13911(11) 0.32482(13) 0.0178(5) Uani 1 1 d .
H11 H 0.5149 -0.1179 0.3471 0.021 Uiso 1 1 calc R
C12 C 0.7106(3) -0.14269(13) 0.38119(13) 0.0232(5) Uani 1 1 d .
H12A H 0.6943 -0.1749 0.4176 0.035 Uiso 1 1 calc R
H12B H 0.7316 -0.0947 0.4000 0.035 Uiso 1 1 calc R
H12C H 0.7854 -0.1608 0.3618 0.035 Uiso 1 1 calc R
C13 C 0.6754(3) -0.09548(13) 0.12442(13) 0.0212(5) Uani 1 1 d .
H13A H 0.7365 -0.0548 0.1331 0.032 Uiso 1 1 calc R
H13B H 0.5861 -0.0781 0.1054 0.032 Uiso 1 1 calc R
H13C H 0.7051 -0.1282 0.0919 0.032 Uiso 1 1 calc R
C14 C 0.6730(2) -0.13508(12) 0.19148(12) 0.0174(5) Uani 1 1 d .
H14 H 0.6155 -0.1783 0.1800 0.021 Uiso 1 1 calc R
C15 C 0.8120(2) -0.16206(13) 0.22211(14) 0.0238(6) Uani 1 1 d .
H15A H 0.8523 -0.1841 0.1862 0.036 Uiso 1 1 calc R
H15B H 0.8061 -0.1976 0.2576 0.036 Uiso 1 1 calc R
H15C H 0.8669 -0.1217 0.2422 0.036 Uiso 1 1 calc R
C16 C 0.5096(3) 0.08396(14) 0.04858(13) 0.0235(5) Uani 1 1 d .
H16A H 0.4713 0.1303 0.0323 0.035 Uiso 1 1 calc R
H16B H 0.4382 0.0492 0.0491 0.035 Uiso 1 1 calc R
H16C H 0.5678 0.0670 0.0180 0.035 Uiso 1 1 calc R
C17 C 0.5898(2) 0.09244(12) 0.12067(12) 0.0178(5) Uani 1 1 d .
H17 H 0.6364 0.0456 0.1312 0.021 Uiso 1 1 calc R
C18 C 0.7005(3) 0.14770(15) 0.12248(15) 0.0303(6) Uani 1 1 d .
H18A H 0.7541 0.1353 0.0882 0.045 Uiso 1 1 calc R
H18B H 0.7569 0.1479 0.1679 0.045 Uiso 1 1 calc R
H18C H 0.6616 0.1953 0.1125 0.045 Uiso 1 1 calc R
C19 C 0.2375(3) 0.15237(13) 0.10822(14) 0.0232(5) Uani 1 1 d .
H19A H 0.1705 0.1904 0.1042 0.035 Uiso 1 1 calc R
H19B H 0.2007 0.1079 0.1232 0.035 Uiso 1 1 calc R
H19C H 0.2631 0.1446 0.0637 0.035 Uiso 1 1 calc R
C20 C 0.3597(2) 0.17452(11) 0.16057(12) 0.0166(5) Uani 1 1 d .
H20 H 0.3258 0.1868 0.2031 0.020 Uiso 1 1 calc R
C21 C 0.4192(3) 0.24398(12) 0.13839(13) 0.0232(5) Uani 1 1 d .
H21A H 0.4491 0.2361 0.0950 0.035 Uiso 1 1 calc R
H21B H 0.4948 0.2584 0.1733 0.035 Uiso 1 1 calc R
H21C H 0.3519 0.2818 0.1327 0.035 Uiso 1 1 calc R
C22 C 0.1438(3) 0.12020(14) 0.28715(15) 0.0282(6) Uani 1 1 d .
H22A H 0.0774 0.0970 0.3095 0.042 Uiso 1 1 calc R
H22B H 0.1431 0.0978 0.2426 0.042 Uiso 1 1 calc R
H22C H 0.1228 0.1713 0.2808 0.042 Uiso 1 1 calc R
C23 C 0.2807(2) 0.11165(12) 0.33156(13) 0.0194(5) Uani 1 1 d .
H23 H 0.3395 0.1458 0.3124 0.023 Uiso 1 1 calc R
C24 C 0.2803(3) 0.13749(16) 0.40407(16) 0.0390(7) Uani 1 1 d .
H24A H 0.2542 0.1881 0.4030 0.058 Uiso 1 1 calc R
H24B H 0.3693 0.1321 0.4316 0.058 Uiso 1 1 calc R
H24C H 0.2171 0.1089 0.4242 0.058 Uiso 1 1 calc R
C28 C 0.3098(2) -0.15263(12) 0.09069(12) 0.0148(5) Uani 1 1 d .
C29 C 0.1716(2) -0.03499(12) 0.04404(14) 0.0207(5) Uani 1 1 d .
C30 C 0.0525(2) -0.03685(13) 0.14876(13) 0.0210(5) Uani 1 1 d .
C31 C 0.0405(3) -0.15101(13) 0.06629(14) 0.0243(6) Uani 1 1 d .
C25 C 0.1307(2) -0.04825(13) 0.35421(14) 0.0224(5) Uani 1 1 d .
H25A H 0.0971 -0.0900 0.3756 0.034 Uiso 1 1 calc R
H25B H 0.1100 -0.0534 0.3044 0.034 Uiso 1 1 calc R
H25C H 0.0887 -0.0047 0.3676 0.034 Uiso 1 1 calc R
C26 C 0.2773(3) -0.04317(18) 0.37700(17) 0.0435(9) Uani 1 1 d .
H26 H 0.3042 -0.0888 0.3570 0.052 Uiso 1 1 calc R
C27 C 0.3333(4) -0.0554(3) 0.4464(2) 0.0816(16) Uani 1 1 d .
H27A H 0.3067 -0.0169 0.4745 0.122 Uiso 1 1 calc R
H27B H 0.4302 -0.0565 0.4520 0.122 Uiso 1 1 calc R
H27C H 0.3017 -0.1014 0.4610 0.122 Uiso 1 1 calc R

loop_
_atom_site_aniso_label
_atom_site_aniso_U_11
_atom_site_aniso_U_22
_atom_site_aniso_U_33
_atom_site_aniso_U_23
_atom_site_aniso_U_13
_atom_site_aniso_U_12
Mn 0.01317(17) 0.01447(16) 0.01539(18) 0.00140(13) -0.00172(14) -0.00250(13)
P1 0.0126(3) 0.0106(3) 0.0152(3) -0.0015(2) -0.0005(2) 0.0008(2)
P2 0.0150(3) 0.0111(3) 0.0124(3) 0.0009(2) -0.0012(2) -0.0022(2)
P3 0.0142(3) 0.0132(3) 0.0180(3) 0.0031(2) 0.0027(2) 0.0004(2)
B 0.0151(12) 0.0109(11) 0.0135(13) -0.0009(9) 0.0008(10) -0.0007(9)
Br 0.02037(12) 0.02278(12) 0.02277(14) 0.00671(9) 0.00437(10) -0.00002(9)
Tl 0.01179(4) 0.01134(4) 0.01597(4) -0.00035(3) -0.00120(3) -0.00107(3)
O1 0.0307(11) 0.0244(9) 0.0321(11) -0.0033(8) 0.0080(9) -0.0046(8)
O2 0.0302(11) 0.0316(10) 0.0244(11) 0.0068(8) 0.0002(9) -0.0040(8)
O3 0.0183(9) 0.0308(10) 0.0399(12) -0.0049(9) 0.0047(9) 0.0008(8)
O4 0.0337(12) 0.0348(11) 0.0373(13) -0.0006(9) -0.0138(10) -0.0150(9)
C1 0.0168(11) 0.0137(10) 0.0115(11) 0.0000(8) 0.0037(9) -0.0019(8)
C2 0.0194(12) 0.0159(11) 0.0231(14) -0.0051(9) 0.0003(10) 0.0019(9)
C3 0.0165(12) 0.0264(13) 0.0212(14) -0.0060(10) -0.0029(10) 0.0031(10)
C4 0.0232(13) 0.0232(12) 0.0145(13) -0.0040(9) -0.0018(10) -0.0070(10)
C5 0.0431(17) 0.0128(11) 0.0260(15) -0.0038(10) -0.0100(13) -0.0004(11)
C6 0.0332(15) 0.0142(11) 0.0206(14) -0.0012(9) -0.0107(11) 0.0055(10)
C7 0.0135(11) 0.0124(10) 0.0148(12) -0.0008(8) -0.0011(9) -0.0012(8)
C8 0.0157(11) 0.0128(10) 0.0111(11) 0.0001(8) 0.0002(9) -0.0016(8)
C9 0.0162(11) 0.0126(11) 0.0152(12) 0.0002(8) 0.0018(9) 0.0013(8)
C10 0.0242(13) 0.0150(11) 0.0340(16) 0.0027(10) -0.0001(12) -0.0024(10)
C11 0.0187(12) 0.0128(10) 0.0213(13) 0.0030(9) 0.0021(10) -0.0003(9)
C12 0.0266(14) 0.0190(12) 0.0214(14) 0.0053(10) -0.0021(11) 0.0010(10)
C13 0.0218(13) 0.0211(12) 0.0207(14) -0.0051(10) 0.0040(11) 0.0017(10)
C14 0.0168(12) 0.0153(11) 0.0193(13) -0.0051(9) 0.0008(10) 0.0011(9)
C15 0.0179(12) 0.0241(12) 0.0282(15) -0.0064(10) 0.0011(11) 0.0063(10)
C16 0.0273(14) 0.0271(13) 0.0154(13) -0.0045(10) 0.0021(11) -0.0014(11)
C17 0.0194(12) 0.0161(11) 0.0172(13) -0.0026(9) 0.0016(10) -0.0025(9)
C18 0.0290(15) 0.0365(15) 0.0280(16) -0.0090(12) 0.0120(12) -0.0143(12)
C19 0.0231(13) 0.0199(12) 0.0232(14) 0.0007(10) -0.0047(11) 0.0044(10)
C20 0.0203(12) 0.0142(10) 0.0142(12) 0.0015(8) 0.0002(10) 0.0006(9)
C21 0.0359(15) 0.0141(11) 0.0191(13) 0.0033(9) 0.0036(11) 0.0004(10)
C22 0.0209(13) 0.0212(12) 0.0416(18) 0.0090(11) 0.0036(12) 0.0059(10)
C23 0.0220(13) 0.0174(11) 0.0195(13) 0.0020(9) 0.0054(10) 0.0044(9)
C24 0.0457(19) 0.0417(17) 0.0305(17) -0.0077(13) 0.0096(14) 0.0201(14)
C28 0.0142(11) 0.0177(11) 0.0106(11) 0.0034(8) -0.0028(9) -0.0107(9)
C29 0.0173(12) 0.0197(12) 0.0235(14) -0.0022(10) -0.0005(10) -0.0031(9)
C30 0.0165(12) 0.0218(12) 0.0224(14) 0.0020(9) -0.0022(10) -0.0052(9)
C31 0.0231(13) 0.0238(13) 0.0239(14) 0.0046(10) -0.0014(11) -0.0006(10)
C25 0.0211(13) 0.0239(12) 0.0245(14) 0.0011(10) 0.0099(11) -0.0025(10)
C26 0.0260(15) 0.0518(19) 0.048(2) 0.0357(16) -0.0061(14) -0.0133(13)
C27 0.035(2) 0.159(4) 0.046(2) 0.066(3) -0.0041(18) -0.028(2)

loop_
_atom_type_symbol
_atom_type_description
_atom_type_scat_dispersion_real
_atom_type_scat_dispersion_imag
_atom_type_scat_source
C C 0.0033 0.0016 'International Tables Vol C Tables 4.2.6.8 and 6.1.1.4'
H H 0.0000 0.0000 'International Tables Vol C Tables 4.2.6.8 and 6.1.1.4'
B B 0.0013 0.0007 'International Tables Vol C Tables 4.2.6.8 and 6.1.1.4'
O O 0.0106 0.0060 'International Tables Vol C Tables 4.2.6.8 and 6.1.1.4'
P P 0.1023 0.0942 'International Tables Vol C Tables 4.2.6.8 and 6.1.1.4'
Mn Mn 0.3368 0.7283 'International Tables Vol C Tables 4.2.6.8 and 6.1.1.4'
Br Br -0.2901 2.4595 'International Tables Vol C Tables 4.2.6.8 and 6.1.1.4'
Tl Tl -2.8358 9.6688 'International Tables Vol C Tables 4.2.6.8 and 6.1.1.4'

loop_
_geom_angle_atom_site_label_1
_geom_angle_atom_site_label_2
_geom_angle_atom_site_label_3
_geom_angle
C29 Mn C31 93.11(11)
C29 Mn C30 91.08(11)
C31 Mn C30 93.68(11)
C29 Mn C28 92.61(10)
C31 Mn C28 93.22(11)
C30 Mn C28 171.99(10)
C29 Mn Br 177.98(8)
C31 Mn Br 86.73(8)
C30 Mn Br 90.94(8)
C28 Mn Br 85.39(7)
C29 Mn Tl 94.09(8)
C31 Mn Tl 172.74(8)
C30 Mn Tl 85.23(8)
C28 Mn Tl 87.41(7)
Br Mn Tl 86.11(1)
C7 P1 C14 109.52(11)
C7 P1 C11 107.66(11)
C14 P1 C11 105.54(11)
C7 P1 Tl 107.47(7)
C14 P1 Tl 115.44(8)
C11 P1 Tl 110.98(8)
C8 P2 C20 107.39(10)
C8 P2 C17 107.13(11)
C20 P2 C17 110.39(11)
C8 P2 Tl 110.48(7)
C20 P2 Tl 111.07(8)
C17 P2 Tl 110.26(7)
C9 P3 C26 110.12(12)
C9 P3 C23 103.03(11)
C26 P3 C23 109.40(14)
C9 P3 Tl 107.34(8)
C26 P3 Tl 112.47(12)
C23 P3 Tl 114.01(8)
C1 B C8 107.18(17)
C1 B C7 109.36(18)
C8 B C7 110.34(18)
C1 B C9 104.14(18)
C8 B C9 112.10(18)
C7 B C9 113.33(17)
Mn Tl P2 132.191(15)
Mn Tl P3 129.188(15)
P2 Tl P3 84.322(18)
Mn Tl P1 123.368(14)
P2 Tl P1 87.692(18)
P3 Tl P1 84.777(18)
C2 C1 C6 114.2(2)
C2 C1 B 124.29(19)
C6 C1 B 121.3(2)
C3 C2 C1 123.7(2)
C3 C2 H2 118.2
C1 C2 H2 118.2
C4 C3 C2 119.9(2)
C4 C3 H3 120.1
C2 C3 H3 120.1
C5 C4 C3 118.6(2)
C5 C4 H4 120.7
C3 C4 H4 120.7
C4 C5 C6 120.7(2)
C4 C5 H5 119.6
C6 C5 H5 119.6
C5 C6 C1 122.9(2)
C5 C6 H6 118.6
C1 C6 H6 118.6
B C7 P1 118.08(15)
B C7 H7A 107.8
P1 C7 H7A 107.8
B C7 H7B 107.8
P1 C7 H7B 107.8
H7A C7 H7B 107.1
B C8 P2 118.93(15)
B C8 H8A 107.6
P2 C8 H8A 107.6
B C8 H8B 107.6
P2 C8 H8B 107.6
H8A C8 H8B 107.0
B C9 P3 121.21(16)
B C9 H9A 107.0
P3 C9 H9A 107.0
B C9 H9B 107.0
P3 C9 H9B 107.0
H9A C9 H9B 106.8
C11 C10 H10A 109.5
C11 C10 H10B 109.5
H10A C10 H10B 109.5
C11 C10 H10C 109.5
H10A C10 H10C 109.5
H10B C10 H10C 109.5
C10 C11 C12 112.00(19)
C10 C11 P1 111.08(18)
C12 C11 P1 116.21(16)
C10 C11 H11 105.5
C12 C11 H11 105.5
P1 C11 H11 105.5
C11 C12 H12A 109.5
C11 C12 H12B 109.5
H12A C12 H12B 109.5
C11 C12 H12C 109.5
H12A C12 H12C 109.5
H12B C12 H12C 109.5
C14 C13 H13A 109.5
C14 C13 H13B 109.5
H13A C13 H13B 109.5
C14 C13 H13C 109.5
H13A C13 H13C 109.5
H13B C13 H13C 109.5
C15 C14 C13 110.1(2)
C15 C14 P1 113.79(17)
C13 C14 P1 111.49(15)
C15 C14 H14 107.0
C13 C14 H14 107.0
P1 C14 H14 107.0
C14 C15 H15A 109.5
C14 C15 H15B 109.5
H15A C15 H15B 109.5
C14 C15 H15C 109.5
H15A C15 H15C 109.5
H15B C15 H15C 109.5
C17 C16 H16A 109.5
C17 C16 H16B 109.5
H16A C16 H16B 109.5
C17 C16 H16C 109.5
H16A C16 H16C 109.5
H16B C16 H16C 109.5
C16 C17 C18 111.2(2)
C16 C17 P2 111.55(17)
C18 C17 P2 117.62(17)
C16 C17 H17 105.1
C18 C17 H17 105.1
P2 C17 H17 105.1
C17 C18 H18A 109.5
C17 C18 H18B 109.5
H18A C18 H18B 109.5
C17 C18 H18C 109.5
H18A C18 H18C 109.5
H18B C18 H18C 109.5
C20 C19 H19A 109.5
C20 C19 H19B 109.5
H19A C19 H19B 109.5
C20 C19 H19C 109.5
H19A C19 H19C 109.5
H19B C19 H19C 109.5
C21 C20 C19 110.6(2)
C21 C20 P2 114.62(17)
C19 C20 P2 113.79(16)
C21 C20 H20 105.7
C19 C20 H20 105.7
P2 C20 H20 105.7
C20 C21 H21A 109.5
C20 C21 H21B 109.5
H21A C21 H21B 109.5
C20 C21 H21C 109.5
H21A C21 H21C 109.5
H21B C21 H21C 109.5
C23 C22 H22A 109.5
C23 C22 H22B 109.5
H22A C22 H22B 109.5
C23 C22 H22C 109.5
H22A C22 H22C 109.5
H22B C22 H22C 109.5
C24 C23 C22 110.7(2)
C24 C23 P3 114.16(18)
C22 C23 P3 114.46(17)
C24 C23 H23 105.5
C22 C23 H23 105.5
P3 C23 H23 105.5
C23 C24 H24A 109.5
C23 C24 H24B 109.5
H24A C24 H24B 109.5
C23 C24 H24C 109.5
H24A C24 H24C 109.5
H24B C24 H24C 109.5
O1 C28 Mn 179.4(2)
O2 C29 Mn 177.9(2)
O3 C30 Mn 178.6(2)
O4 C31 Mn 178.9(2)
C26 C25 H25A 109.5
C26 C25 H25B 109.5
H25A C25 H25B 109.5
C26 C25 H25C 109.5
H25A C25 H25C 109.5
H25B C25 H25C 109.5
C27 C26 C25 119.5(3)
C27 C26 P3 119.7(2)
C25 C26 P3 113.26(19)
C27 C26 H26 99.2
C25 C26 H26 99.2
P3 C26 H26 99.2
C26 C27 H27A 109.5
C26 C27 H27B 109.5
H27A C27 H27B 109.5
C26 C27 H27C 109.5
H27A C27 H27C 109.5
H27B C27 H27C 109.5

loop_
_geom_bond_atom_site_label_1
_geom_bond_atom_site_label_2
_geom_bond_distance
Mn C29 1.799(3)
Mn C31 1.823(3)
Mn C30 1.851(3)
Mn C28 1.913(3)
Mn Br 2.5299(4)
Mn Tl 2.6437(4)
P1 C7 1.819(2)
P1 C14 1.853(2)
P1 C11 1.860(2)
P1 Tl 2.7020(6)
P2 C8 1.825(2)
P2 C20 1.847(2)
P2 C17 1.854(2)
P2 Tl 2.6993(6)
P3 C9 1.825(2)
P3 C26 1.854(3)
P3 C23 1.859(2)
P3 Tl 2.7011(6)
B C1 1.640(3)
B C8 1.669(3)
B C7 1.678(3)
B C9 1.680(3)
O1 C28 1.073(3)
O2 C29 1.146(3)
O3 C30 1.147(3)
O4 C31 1.139(3)
C1 C2 1.396(3)
C1 C6 1.405(3)
C2 C3 1.387(3)
C2 H2 0.9500
C3 C4 1.380(3)
C3 H3 0.9500
C4 C5 1.377(4)
C4 H4 0.9500
C5 C6 1.383(4)
C5 H5 0.9500
C6 H6 0.9500
C7 H7A 0.9900
C7 H7B 0.9900
C8 H8A 0.9900
C8 H8B 0.9900
C9 H9A 0.9900
C9 H9B 0.9900
C10 C11 1.531(3)
C10 H10A 0.9800
C10 H10B 0.9800
C10 H10C 0.9800
C11 C12 1.542(3)
C11 H11 1.0000
C12 H12A 0.9800
C12 H12B 0.9800
C12 H12C 0.9800
C13 C14 1.531(3)
C13 H13A 0.9800
C13 H13B 0.9800
C13 H13C 0.9800
C14 C15 1.530(3)
C14 H14 1.0000
C15 H15A 0.9800
C15 H15B 0.9800
C15 H15C 0.9800
C16 C17 1.527(3)
C16 H16A 0.9800
C16 H16B 0.9800
C16 H16C 0.9800
C17 C18 1.530(3)
C17 H17 1.0000
C18 H18A 0.9800
C18 H18B 0.9800
C18 H18C 0.9800
C19 C20 1.533(3)
C19 H19A 0.9800
C19 H19B 0.9800
C19 H19C 0.9800
C20 C21 1.532(3)
C20 H20 1.0000
C21 H21A 0.9800
C21 H21B 0.9800
C21 H21C 0.9800
C22 C23 1.525(4)
C22 H22A 0.9800
C22 H22B 0.9800
C22 H22C 0.9800
C23 C24 1.524(4)
C23 H23 1.0000
C24 H24A 0.9800
C24 H24B 0.9800
C24 H24C 0.9800
C25 C26 1.492(4)
C25 H25A 0.9800
C25 H25B 0.9800
C25 H25C 0.9800
C26 C27 1.416(5)
C26 H26 1.0000
C27 H27A 0.9800
C27 H27B 0.9800
C27 H27C 0.9800
